data_4031377
loop_
_publ_author_name
'Barrow, M.J.'
'Ebsworth, E.A.V.'

_publ_section_title
;
 Crystal and molecular structures of disilyl sulphide (at 120 K) and of
 disilyl selenide (at 125 K) and comparison with crystalline disilyl oxide
;
_journal_name_full
;
Journal of the Chemical Society. Dalton Transactions, Inorganic Chemistry 
(1972-)
;
_journal_page_first 211
_journal_page_last 216
_journal_volume 1982
_journal_year 1982
_chemical_formula_sum 'H6 S Si2'
_chemical_name_systematic '(Si H3)2 S'
_space_group_IT_number 60
_symmetry_space_group_name_Hall '-P 2n 2ab'
_symmetry_space_group_name_H-M 'P b c n'
_cell_angle_alpha 90
_cell_angle_beta 90
_cell_angle_gamma 90
_cell_formula_units_Z 8
_cell_length_a 8.14
_cell_length_b 14.76
_cell_length_c 8.68
_cell_volume 1042.871
_citation_journal_id_ASTM JCDTBI
_cod_data_source_file Barrow_JCDTBI_1982_988.cif
_cod_data_source_block H6S1Si2
_cod_original_formula_sum 'H6 S1 Si2'
_cod_database_code 4031377

loop_
_symmetry_equiv_pos_as_xyz
x,y,z
-x+1/2,-y+1/2,z+1/2
x+1/2,-y+1/2,-z
-x,y,-z+1/2
-x,-y,-z
x-1/2,y-1/2,-z-1/2
-x-1/2,y-1/2,z
x,-y,z-1/2

loop_
_atom_site_label
_atom_site_type_symbol
_atom_site_fract_x
_atom_site_fract_y
_atom_site_fract_z
_atom_site_occupancy
_atom_site_U_iso_or_equiv
Si2 Si+4 0.08955 0.2181 -0.01163 1 0.0
S1 S-2 0.27508 0.12425 -0.08306 1 0.0
H5 H-1 0.127 0.244 0.105 1 0.0
H6 H-1 0.107 0.28 -0.134 1 0.0
Si1 Si+4 0.2576 0.03132 0.10576 1 0.0
H1 H-1 0.103 0.01 0.117 1 0.0
H2 H-1 0.309 0.062 0.227 1 0.0
H3 H-1 0.392 -0.022 0.089 1 0.0
H4 H-1 -0.061 0.192 -0.02 1 0.0
